data_4117472
loop_
_publ_author_name
'Shikuo Ren'
'Zaozao Qiu'
'Zuowei Xie'

_publ_section_title
;
 Transition-Metal-Promoted or -Catalyzed Exocyclic Alkyne Insertion via
 Zirconacyclopentene with Carborane Auxiliary: Formation of Symmetric or
 Unsymmetric Benzocarboranes
;
_journal_name_full 'Journal of the American Chemical Society'
_journal_page_first 3242
_journal_page_last 3254
_journal_paper_doi 10.1021/ja211485t
_journal_volume 134
_journal_year 2012
_chemical_formula_sum 'C18 H30 B10 O'
_chemical_formula_weight 370.52
_chemical_name_systematic
; 
 ? 
;
_space_group_IT_number 14
_symmetry_cell_setting monoclinic
_symmetry_space_group_name_Hall '-P 2ybc'
_symmetry_space_group_name_H-M 'P 1 21/c 1'
_atom_sites_solution_hydrogens geom
_atom_sites_solution_primary direct
_atom_sites_solution_secondary difmap
_audit_creation_method SHELXL-97
_cell_angle_alpha 90.00
_cell_angle_beta 106.542(3)
_cell_angle_gamma 90.00
_cell_formula_units_Z 4
_cell_length_a 11.3370(19)
_cell_length_b 10.6235(18)
_cell_length_c 19.108(3)
_cell_measurement_temperature 293(2)
_cell_volume 2206.1(6)
_computing_cell_refinement 'BRUKER SMART CCD DIFFRACTOMETER'
_computing_data_collection 'BRUKER SMART CCD DIFFRACTOMETER'
_computing_data_reduction 'BRUKER SMART CCD DIFFRACTOMETER'
_computing_molecular_graphics 'SIEMENS SHELXTL'
_computing_publication_material 'SIEMENS SHELXTL'
_computing_structure_refinement 'SHELXL-97 (Sheldrick, 2008)'
_computing_structure_solution 'SHELXS-97 (Sheldrick, 2008)'
_diffrn_ambient_temperature 293(2)
_diffrn_measured_fraction_theta_full 0.999
_diffrn_measured_fraction_theta_max 0.999
_diffrn_measurement_device_type 'BRUKER SMART CCD DIFFRACTOMETER'
_diffrn_measurement_method 'OMEGA SCAN'
_diffrn_radiation_monochromator graphite
_diffrn_radiation_source 'fine-focus sealed tube'
_diffrn_radiation_type MoK\a
_diffrn_radiation_wavelength 0.71073
_diffrn_reflns_av_R_equivalents 0.0420
_diffrn_reflns_av_sigmaI/netI 0.0465
_diffrn_reflns_limit_h_max 13
_diffrn_reflns_limit_h_min -13
_diffrn_reflns_limit_k_max 12
_diffrn_reflns_limit_k_min -11
_diffrn_reflns_limit_l_max 22
_diffrn_reflns_limit_l_min -22
_diffrn_reflns_number 11663
_diffrn_reflns_theta_full 25.00
_diffrn_reflns_theta_max 25.00
_diffrn_reflns_theta_min 1.87
_exptl_absorpt_coefficient_mu 0.059
_exptl_absorpt_correction_T_max 0.7456
_exptl_absorpt_correction_T_min 0.5877
_exptl_absorpt_correction_type multi-scan
_exptl_crystal_colour colourless
_exptl_crystal_density_diffrn 1.116
_exptl_crystal_description block
_exptl_crystal_F_000 784
_exptl_crystal_size_max 0.50
_exptl_crystal_size_mid 0.40
_exptl_crystal_size_min 0.30
_refine_diff_density_max 0.239
_refine_diff_density_min -0.273
_refine_diff_density_rms 0.044
_refine_ls_extinction_method none
_refine_ls_goodness_of_fit_ref 1.026
_refine_ls_hydrogen_treatment riding
_refine_ls_matrix_type full
_refine_ls_number_parameters 262
_refine_ls_number_reflns 3885
_refine_ls_number_restraints 0
_refine_ls_restrained_S_all 1.026
_refine_ls_R_factor_all 0.0816
_refine_ls_R_factor_gt 0.0524
_refine_ls_shift/su_max 0.004
_refine_ls_shift/su_mean 0.001
_refine_ls_structure_factor_coef Fsqd
_refine_ls_weighting_details 'calc w=1/[\s^2^(Fo^2^)+(0.0735P)^2^+0.6853P] where P=(Fo^2^+2Fc^2^)/3'
_refine_ls_weighting_scheme calc
_refine_ls_wR_factor_gt 0.1329
_refine_ls_wR_factor_ref 0.1603
_reflns_number_gt 2617
_reflns_number_total 3885
_reflns_threshold_expression >2sigma(I)
_cod_data_source_file ja211485t_si_001_3.cif
_cod_data_source_block 3m
_cod_original_cell_volume 2206.0(6)
_cod_database_code 4117472

loop_
_symmetry_equiv_pos_as_xyz
'x, y, z'
'-x, y+1/2, -z+1/2'
'-x, -y, -z'
'x, -y-1/2, z-1/2'

loop_
_atom_site_label
_atom_site_type_symbol
_atom_site_fract_x
_atom_site_fract_y
_atom_site_fract_z
_atom_site_U_iso_or_equiv
_atom_site_adp_type
_atom_site_occupancy
_atom_site_symmetry_multiplicity
_atom_site_calc_flag
_atom_site_refinement_flags
O1 O 0.61867(14) 0.35781(16) 0.38134(9) 0.0697(5) Uani 1 1 d .
C1 C 0.17489(17) 0.31266(19) 0.23606(10) 0.0413(5) Uani 1 1 d .
C2 C 0.28002(16) 0.30313(18) 0.19203(10) 0.0374(5) Uani 1 1 d .
C11 C 0.40733(17) 0.27386(18) 0.23730(10) 0.0398(5) Uani 1 1 d .
C12 C 0.50237(17) 0.2623(2) 0.19731(11) 0.0436(5) Uani 1 1 d .
C13 C 0.50874(19) 0.1546(2) 0.15724(11) 0.0503(5) Uani 1 1 d .
H13A H 0.4528 0.0895 0.1547 0.060 Uiso 1 1 calc R
C14 C 0.5981(2) 0.1438(3) 0.12103(13) 0.0658(7) Uani 1 1 d .
H14A H 0.6015 0.0720 0.0939 0.079 Uiso 1 1 calc R
C15 C 0.6815(2) 0.2386(3) 0.12509(16) 0.0781(9) Uani 1 1 d .
H15A H 0.7416 0.2310 0.1008 0.094 Uiso 1 1 calc R
C16 C 0.6768(2) 0.3447(3) 0.16484(17) 0.0782(8) Uani 1 1 d .
H16A H 0.7343 0.4084 0.1679 0.094 Uiso 1 1 calc R
C17 C 0.5870(2) 0.3577(2) 0.20040(13) 0.0620(6) Uani 1 1 d .
H17A H 0.5835 0.4308 0.2265 0.074 Uiso 1 1 calc R
C18 C 0.43342(18) 0.26275(19) 0.31042(11) 0.0437(5) Uani 1 1 d .
C19 C 0.5663(2) 0.2404(2) 0.35349(12) 0.0535(6) Uani 1 1 d .
H19A H 0.5703 0.1824 0.3933 0.064 Uiso 1 1 calc R
H19B H 0.6113 0.2041 0.3222 0.064 Uiso 1 1 calc R
C20 C 0.7448(3) 0.3467(3) 0.4195(2) 0.1051(12) Uani 1 1 d .
H20A H 0.7768 0.4278 0.4375 0.158 Uiso 1 1 calc R
H20B H 0.7889 0.3151 0.3871 0.158 Uiso 1 1 calc R
H20C H 0.7545 0.2897 0.4597 0.158 Uiso 1 1 calc R
C21 C 0.3400(2) 0.2719(2) 0.35002(11) 0.0486(5) Uani 1 1 d .
C22 C 0.3843(2) 0.2565(3) 0.43287(12) 0.0661(7) Uani 1 1 d .
H22A H 0.4659 0.2928 0.4508 0.079 Uiso 1 1 calc R
H22B H 0.3299 0.3033 0.4544 0.079 Uiso 1 1 calc R
C23 C 0.3889(3) 0.1211(3) 0.45774(16) 0.0938(10) Uani 1 1 d .
H23A H 0.4165 0.1179 0.5101 0.141 Uiso 1 1 calc R
H23B H 0.4448 0.0747 0.4381 0.141 Uiso 1 1 calc R
H23C H 0.3082 0.0847 0.4408 0.141 Uiso 1 1 calc R
C24 C 0.21986(19) 0.29043(19) 0.31672(11) 0.0455(5) Uani 1 1 d .
C25 C 0.1219(2) 0.2918(2) 0.35692(13) 0.0637(7) Uani 1 1 d .
H25A H 0.0433 0.2701 0.3228 0.076 Uiso 1 1 calc R
H25B H 0.1414 0.2274 0.3944 0.076 Uiso 1 1 calc R
C26 C 0.1088(3) 0.4171(3) 0.39227(16) 0.0880(9) Uani 1 1 d .
H26A H 0.0455 0.4108 0.4164 0.132 Uiso 1 1 calc R
H26B H 0.0872 0.4813 0.3555 0.132 Uiso 1 1 calc R
H26C H 0.1853 0.4385 0.4273 0.132 Uiso 1 1 calc R
B3 B 0.1704(2) 0.1849(2) 0.17819(13) 0.0453(6) Uani 1 1 d .
H3 H 0.1896 0.0870 0.1965 0.054 Uiso 1 1 calc R
B4 B 0.0347(2) 0.2637(3) 0.18073(14) 0.0519(7) Uani 1 1 d .
H4 H -0.0352 0.2159 0.2010 0.062 Uiso 1 1 calc R
B5 B 0.0677(2) 0.4257(3) 0.19759(14) 0.0515(6) Uani 1 1 d .
H5 H 0.0190 0.4826 0.2287 0.062 Uiso 1 1 calc R
B6 B 0.2250(2) 0.4512(2) 0.20573(13) 0.0445(6) Uani 1 1 d .
H6 H 0.2791 0.5243 0.2417 0.053 Uiso 1 1 calc R
B7 B 0.2168(2) 0.2477(2) 0.10455(13) 0.0456(6) Uani 1 1 d .
H7 H 0.2665 0.1897 0.0745 0.055 Uiso 1 1 calc R
B8 B 0.0592(2) 0.2250(3) 0.09621(14) 0.0527(7) Uani 1 1 d .
H8 H 0.0045 0.1523 0.0602 0.063 Uiso 1 1 calc R
B9 B -0.0045(2) 0.3732(3) 0.10796(15) 0.0537(7) Uani 1 1 d .
H9 H -0.1008 0.3969 0.0798 0.064 Uiso 1 1 calc R
B10 B 0.1138(2) 0.4881(2) 0.12335(13) 0.0513(6) Uani 1 1 d .
H10 H 0.0948 0.5861 0.1050 0.062 Uiso 1 1 calc R
B11 B 0.2515(2) 0.4104(2) 0.12189(12) 0.0448(6) Uani 1 1 d .
H11 H 0.3240 0.4570 0.1034 0.054 Uiso 1 1 calc R
B12 B 0.1090(2) 0.3635(2) 0.06080(14) 0.0500(6) Uani 1 1 d .
H12 H 0.0873 0.3807 0.0017 0.060 Uiso 1 1 calc R

loop_
_atom_site_aniso_label
_atom_site_aniso_U_11
_atom_site_aniso_U_22
_atom_site_aniso_U_33
_atom_site_aniso_U_23
_atom_site_aniso_U_13
_atom_site_aniso_U_12
O1 0.0522(9) 0.0733(11) 0.0667(11) -0.0105(9) -0.0102(8) 0.0112(8)
C1 0.0385(10) 0.0479(12) 0.0382(11) 0.0060(9) 0.0122(9) 0.0046(9)
C2 0.0361(10) 0.0453(11) 0.0300(10) 0.0028(8) 0.0081(8) 0.0010(8)
C11 0.0367(10) 0.0451(11) 0.0353(11) -0.0005(8) 0.0066(8) 0.0044(8)
C12 0.0355(10) 0.0590(13) 0.0332(11) 0.0058(9) 0.0049(8) 0.0060(9)
C13 0.0445(12) 0.0639(14) 0.0406(12) 0.0032(10) 0.0092(10) 0.0103(10)
C14 0.0584(15) 0.0910(19) 0.0479(15) 0.0002(13) 0.0151(12) 0.0254(14)
C15 0.0472(15) 0.129(3) 0.0631(18) 0.0149(18) 0.0233(13) 0.0122(16)
C16 0.0502(15) 0.106(2) 0.081(2) 0.0102(17) 0.0230(14) -0.0131(15)
C17 0.0462(13) 0.0762(16) 0.0611(16) -0.0009(13) 0.0113(11) -0.0070(12)
C18 0.0447(11) 0.0492(12) 0.0338(11) 0.0019(9) 0.0057(9) 0.0121(9)
C19 0.0528(13) 0.0631(14) 0.0390(12) 0.0026(10) 0.0037(10) 0.0184(11)
C20 0.0615(18) 0.113(3) 0.110(3) -0.011(2) -0.0255(17) 0.0059(17)
C21 0.0562(13) 0.0555(13) 0.0323(11) 0.0039(9) 0.0098(10) 0.0148(10)
C22 0.0732(16) 0.0889(18) 0.0352(13) 0.0081(12) 0.0137(11) 0.0286(14)
C23 0.117(2) 0.108(2) 0.0610(18) 0.0371(17) 0.0332(17) 0.0398(19)
C24 0.0521(13) 0.0507(12) 0.0358(12) 0.0075(9) 0.0156(10) 0.0096(10)
C25 0.0664(15) 0.0801(17) 0.0506(14) 0.0140(12) 0.0265(12) 0.0142(13)
C26 0.101(2) 0.104(2) 0.0702(19) 0.0087(16) 0.0430(17) 0.0418(18)
B3 0.0472(13) 0.0434(13) 0.0420(14) 0.0034(10) 0.0071(11) -0.0037(10)
B4 0.0377(13) 0.0628(16) 0.0524(16) 0.0114(12) 0.0085(11) -0.0024(11)
B5 0.0426(13) 0.0624(16) 0.0488(15) 0.0100(12) 0.0116(11) 0.0143(11)
B6 0.0478(13) 0.0429(13) 0.0399(13) 0.0046(10) 0.0081(11) 0.0018(10)
B7 0.0445(13) 0.0556(14) 0.0322(12) -0.0015(11) 0.0039(10) 0.0002(11)
B8 0.0449(14) 0.0601(16) 0.0461(15) 0.0016(12) 0.0014(11) -0.0100(12)
B9 0.0374(13) 0.0671(17) 0.0503(15) 0.0133(13) 0.0025(11) 0.0031(11)
B10 0.0488(14) 0.0510(14) 0.0471(15) 0.0134(12) 0.0025(11) 0.0042(11)
B11 0.0425(13) 0.0542(14) 0.0342(13) 0.0114(10) 0.0053(10) -0.0036(11)
B12 0.0447(13) 0.0622(16) 0.0365(13) 0.0099(11) 0.0010(11) -0.0008(11)

loop_
_atom_type_symbol
_atom_type_description
_atom_type_scat_dispersion_real
_atom_type_scat_dispersion_imag
_atom_type_scat_source
C C 0.0033 0.0016 'International Tables Vol C Tables 4.2.6.8 and 6.1.1.4'
H H 0.0000 0.0000 'International Tables Vol C Tables 4.2.6.8 and 6.1.1.4'
B B 0.0013 0.0007 'International Tables Vol C Tables 4.2.6.8 and 6.1.1.4'
O O 0.0106 0.0060 'International Tables Vol C Tables 4.2.6.8 and 6.1.1.4'

loop_
_geom_angle_atom_site_label_1
_geom_angle_atom_site_label_2
_geom_angle_atom_site_label_3
_geom_angle
C20 O1 C19 112.0(2)
C24 C1 C2 115.61(15)
C24 C1 B5 122.87(17)
C2 C1 B5 110.55(15)
C24 C1 B4 124.69(17)
C2 C1 B4 110.12(16)
B5 C1 B4 62.05(14)
C24 C1 B6 115.43(17)
C2 C1 B6 61.84(12)
B5 C1 B6 61.50(13)
B4 C1 B6 112.61(15)
C24 C1 B3 118.05(16)
C2 C1 B3 61.46(12)
B5 C1 B3 112.57(16)
B4 C1 B3 61.25(14)
B6 C1 B3 113.70(16)
C11 C2 C1 116.05(15)
C11 C2 B11 121.84(16)
C1 C2 B11 110.81(15)
C11 C2 B7 123.97(16)
C1 C2 B7 110.77(15)
B11 C2 B7 62.36(13)
C11 C2 B3 118.15(16)
C1 C2 B3 61.99(13)
B11 C2 B3 113.20(15)
B7 C2 B3 61.48(13)
C11 C2 B6 115.55(15)
C1 C2 B6 61.62(12)
B11 C2 B6 61.43(13)
B7 C2 B6 112.75(15)
B3 C2 B6 113.95(15)
C18 C11 C2 120.71(18)
C18 C11 C12 123.08(17)
C2 C11 C12 116.19(16)
C17 C12 C13 118.8(2)
C17 C12 C11 120.7(2)
C13 C12 C11 120.53(19)
C14 C13 C12 120.2(2)
C15 C14 C13 120.2(3)
C14 C15 C16 120.1(2)
C15 C16 C17 120.4(3)
C16 C17 C12 120.3(2)
C11 C18 C21 123.37(18)
C11 C18 C19 117.87(19)
C21 C18 C19 118.76(18)
O1 C19 C18 108.14(17)
C24 C21 C18 123.21(18)
C24 C21 C22 119.8(2)
C18 C21 C22 116.99(19)
C23 C22 C21 113.6(2)
C21 C24 C1 120.84(18)
C21 C24 C25 123.38(19)
C1 C24 C25 115.77(18)
C26 C25 C24 114.3(2)
C2 B3 C1 56.55(11)
C2 B3 B8 105.16(16)
C1 B3 B8 105.12(17)
C2 B3 B4 104.20(17)
C1 B3 B4 58.75(13)
B8 B3 B4 60.05(15)
C2 B3 B7 59.01(12)
C1 B3 B7 104.47(16)
B8 B3 B7 60.02(14)
B4 B3 B7 107.60(17)
C1 B4 B8 105.95(17)
C1 B4 B3 60.00(13)
B8 B4 B3 59.89(14)
C1 B4 B9 105.41(17)
B8 B4 B9 60.25(15)
B3 B4 B9 108.45(18)
C1 B4 B5 58.92(13)
B8 B4 B5 108.24(18)
B3 B4 B5 108.97(17)
B9 B4 B5 59.80(15)
C1 B5 B9 105.70(18)
C1 B5 B6 59.76(12)
B9 B5 B6 108.18(18)
C1 B5 B4 59.03(13)
B9 B5 B4 60.06(15)
B6 B5 B4 108.72(17)
C1 B5 B10 105.68(17)
B9 B5 B10 60.22(14)
B6 B5 B10 59.56(13)
B4 B5 B10 108.23(19)
C1 B6 C2 56.54(11)
C1 B6 B10 105.58(16)
C2 B6 B10 105.28(17)
C1 B6 B5 58.73(13)
C2 B6 B5 104.13(16)
B10 B6 B5 60.45(14)
C1 B6 B11 104.53(16)
C2 B6 B11 58.69(12)
B10 B6 B11 60.44(14)
B5 B6 B11 108.11(17)
C2 B7 B8 105.39(17)
C2 B7 B3 59.52(12)
B8 B7 B3 59.81(14)
C2 B7 B12 105.18(17)
B8 B7 B12 60.44(14)
B3 B7 B12 108.48(18)
C2 B7 B11 58.66(12)
B8 B7 B11 108.32(18)
B3 B7 B11 108.55(17)
B12 B7 B11 59.98(13)
B3 B8 B4 60.06(14)
B3 B8 B7 60.18(14)
B4 B8 B7 107.73(17)
B3 B8 B9 108.43(18)
B4 B8 B9 60.06(15)
B7 B8 B9 107.78(18)
B3 B8 B12 108.30(17)
B4 B8 B12 107.79(19)
B7 B8 B12 59.85(14)
B9 B8 B12 59.88(15)
B5 B9 B4 60.14(15)
B5 B9 B12 107.94(17)
B4 B9 B12 107.72(17)
B5 B9 B8 108.06(17)
B4 B9 B8 59.69(15)
B12 B9 B8 60.17(15)
B5 B9 B10 60.12(15)
B4 B9 B10 108.22(17)
B12 B9 B10 60.03(14)
B8 B9 B10 108.40(17)
B6 B10 B12 108.26(17)
B6 B10 B5 60.00(13)
B12 B10 B5 107.47(18)
B6 B10 B11 60.01(13)
B12 B10 B11 60.00(14)
B5 B10 B11 107.42(16)
B6 B10 B9 108.09(17)
B12 B10 B9 59.89(15)
B5 B10 B9 59.66(15)
B11 B10 B9 107.71(18)
C2 B11 B6 59.88(12)
C2 B11 B12 105.11(16)
B6 B11 B12 107.91(17)
C2 B11 B10 105.50(16)
B6 B11 B10 59.55(13)
B12 B11 B10 60.02(14)
C2 B11 B7 58.98(12)
B6 B11 B7 108.73(17)
B12 B11 B7 59.57(13)
B10 B11 B7 107.78(17)
B7 B12 B9 107.74(18)
B7 B12 B11 60.44(13)
B9 B12 B11 107.84(18)
B7 B12 B10 108.44(16)
B9 B12 B10 60.08(15)
B11 B12 B10 59.98(14)
B7 B12 B8 59.71(14)
B9 B12 B8 59.95(15)
B11 B12 B8 108.10(16)
B10 B12 B8 108.27(18)

loop_
_geom_bond_atom_site_label_1
_geom_bond_atom_site_label_2
_geom_bond_distance
O1 C20 1.413(3)
O1 C19 1.418(3)
C1 C24 1.498(3)
C1 C2 1.646(3)
C1 B5 1.717(3)
C1 B4 1.719(3)
C1 B6 1.736(3)
C1 B3 1.742(3)
C2 C11 1.489(3)
C2 B11 1.718(3)
C2 B7 1.724(3)
C2 B3 1.733(3)
C2 B6 1.739(3)
C11 C18 1.348(3)
C11 C12 1.493(3)
C12 C17 1.386(3)
C12 C13 1.390(3)
C13 C14 1.385(3)
C14 C15 1.368(4)
C15 C16 1.368(4)
C16 C17 1.381(4)
C18 C21 1.470(3)
C18 C19 1.515(3)
C21 C24 1.344(3)
C21 C22 1.527(3)
C22 C23 1.512(4)
C24 C25 1.520(3)
C25 C26 1.519(4)
B3 B8 1.761(3)
B3 B4 1.763(4)
B3 B7 1.767(3)
B4 B8 1.763(4)
B4 B9 1.770(4)
B4 B5 1.772(4)
B5 B9 1.766(4)
B5 B6 1.766(3)
B5 B10 1.774(4)
B6 B10 1.758(3)
B6 B11 1.766(3)
B7 B8 1.764(3)
B7 B12 1.767(3)
B7 B11 1.782(3)
B8 B9 1.773(4)
B8 B12 1.777(4)
B9 B12 1.772(4)
B9 B10 1.775(4)
B10 B12 1.775(4)
B10 B11 1.774(4)
B11 B12 1.774(3)
